data_2005510
loop_
_publ_author_name
'Jones, P. G.'
'Yang, L.'
'Steinborn, D.'

_publ_section_title
;(<i>cis</i>-1,2-Dichlorovinyl)bis(dimethylglyoximato-<i>N</i>,<i>N</i>')(pyridine-<i>N</i>)cobalt(III)
 Chloroform Solvate, [Co(dmgH)~2~(py)(CCl=CHCl)].CHCl~3~
;
_journal_issue 10
_journal_name_full 'Acta Crystallographica Section C'
_journal_page_first 2399
_journal_page_last 2402
_journal_paper_doi 10.1107/S0108270196007810
_journal_volume 52
_journal_year 1996
_chemical_formula_iupac '[Co (C2 H Cl2) (C4 H7 N2 O2)2 (C5 H5 N)] , C H Cl3'
_chemical_formula_moiety '(C15 H20 Cl2 Co N5 O4) (C H Cl3)'
_chemical_formula_sum 'C16 H21 Cl5 Co N5 O4'
_chemical_formula_weight 583.56
_chemical_name_systematic
;
 (cis-1,2-Dichlorovinyl)bis(dimethylglyoximato-N,N')(pyridine)cobalt(III)
 Chloroform Solvate
;
_space_group_IT_number 1
_symmetry_cell_setting triclinic
_symmetry_space_group_name_Hall 'P 1'
_symmetry_space_group_name_H-M 'P 1'
_audit_creation_method SHELXL
_cell_angle_alpha 82.552(8)
_cell_angle_beta 89.561(4)
_cell_angle_gamma 63.421(4)
_cell_formula_units_Z 1
_cell_length_a 8.1522(12)
_cell_length_b 8.8910(8)
_cell_length_c 8.9605(8)
_cell_measurement_reflns_used 53
_cell_measurement_temperature 173(2)
_cell_measurement_theta_max 12.4
_cell_measurement_theta_min 4.6
_cell_volume 575.00(11)
_computing_cell_refinement XSCANS
_computing_data_collection 'XSCANS (Fait, 1991)'
_computing_data_reduction XSCANS
_computing_molecular_graphics 'XP (Siemens, 1994)'
_computing_publication_material SHELXL93
_computing_structure_refinement 'SHELXL93 (Sheldrick, 1993)'
_computing_structure_solution 'SHELXS86 (Sheldrick, 1990)'
_diffrn_ambient_temperature 173(2)
_diffrn_measurement_device 'Siemens P4'
_diffrn_measurement_method \w-scans
_diffrn_radiation_monochromator graphite
_diffrn_radiation_source 'fine-focus sealed tube'
_diffrn_radiation_type MoK\a
_diffrn_radiation_wavelength 0.71073
_diffrn_reflns_av_R_equivalents 0.0140
_diffrn_reflns_av_sigmaI/netI 0.0182
_diffrn_reflns_limit_h_max 9
_diffrn_reflns_limit_h_min -9
_diffrn_reflns_limit_k_max 11
_diffrn_reflns_limit_k_min -10
_diffrn_reflns_limit_l_max 11
_diffrn_reflns_limit_l_min -11
_diffrn_reflns_number 7363
_diffrn_reflns_theta_max 27.50
_diffrn_reflns_theta_min 3.21
_diffrn_standards_decay_% 0
_diffrn_standards_interval_count 247
_diffrn_standards_number 3
_exptl_absorpt_coefficient_mu 1.361
_exptl_absorpt_correction_T_max 0.966
_exptl_absorpt_correction_T_min 0.765
_exptl_absorpt_correction_type '\y scans (XEMP; Nicolet, 1987)'
_exptl_crystal_colour brown
_exptl_crystal_density_diffrn 1.685
_exptl_crystal_density_meas ?
_exptl_crystal_description tablet
_exptl_crystal_F_000 296
_exptl_crystal_size_max 0.70
_exptl_crystal_size_mid 0.40
_exptl_crystal_size_min 0.20
_refine_diff_density_max 0.578
_refine_diff_density_min -0.707
_refine_ls_abs_structure_details 'Flack (1983)'
_refine_ls_abs_structure_Flack 0.031(11)
_refine_ls_extinction_method none
_refine_ls_goodness_of_fit_all 1.053
_refine_ls_goodness_of_fit_obs 1.063
_refine_ls_matrix_type full
_refine_ls_number_parameters 301
_refine_ls_number_reflns 4752
_refine_ls_number_restraints 244
_refine_ls_restrained_S_all 1.033
_refine_ls_restrained_S_obs 1.042
_refine_ls_R_factor_all 0.0303
_refine_ls_R_factor_obs 0.0291
_refine_ls_shift/esd_max 0.018
_refine_ls_shift/esd_mean 0.001
_refine_ls_structure_factor_coef Fsqd
_refine_ls_weighting_details 'w = 1/[\s^2^(Fo^2^)+(0.0417P)^2^+0.3884P] where P=(Fo^2^+2Fc^2^)/3'
_refine_ls_weighting_scheme calc
_refine_ls_wR_factor_all 0.0752
_refine_ls_wR_factor_obs 0.0746
_reflns_number_observed 4604
_reflns_number_total 4752
_reflns_observed_criterion >2sigma(I)
_cod_data_source_file fg1202.cif
_cod_data_source_block hallin
_cod_depositor_comments
;
The following automatic conversions were performed:

'_geom_bond_publ_flag' value 'Y' changed to 'y' according to
/home/saulius/struct/CIF-dictionaries/cif_core.dic dictionary named
'cif_core.dic' version 2.4.1 from 2010-06-29 (29
times).

'_geom_angle_publ_flag' value 'Y' changed to 'y' according
to /home/saulius/struct/CIF-dictionaries/cif_core.dic dictionary
named 'cif_core.dic' version 2.4.1 from 2010-06-29 (51 time).

Automatic conversion script
Id: cif_fix_values 1715 2011-07-08 13:25:40Z adriana 

The following automatic conversions were performed:

'_exptl_crystal_density_meas' value 'not measured' was changed to '?'
- the value is perceived as not measured.

Automatic conversion script
Id: cif_fix_values 3008 2015-01-20 13:52:24Z robertas 

The following automatic conversions were performed:

'_refine_ls_weighting_scheme' value 'calc w =
1/[\s^2^(Fo^2^)+(0.0417P)^2^+0.3884P] where P=(Fo^2^+2Fc^2^)/3' was
changed to 'calc'. New tag '_refine_ls_weighting_details' was
created. The value of the new tag was set to 'w =
1/[\s^2^(Fo^2^)+(0.0417P)^2^+0.3884P] where P=(Fo^2^+2Fc^2^)/3'.

Automatic conversion script
Id: cif_fix_values 3143 2015-03-26 13:38:13Z robertas 
;
_cod_database_code 2005510

loop_
_symmetry_equiv_pos_as_xyz
'x, y, z'

loop_
_atom_site_aniso_label
_atom_site_aniso_U_11
_atom_site_aniso_U_22
_atom_site_aniso_U_33
_atom_site_aniso_U_12
_atom_site_aniso_U_13
_atom_site_aniso_U_23
Co 0.01155(14) 0.01464(13) 0.01365(13) -0.00496(10) 0.00221(9) -0.00315(9)
C1 0.0122(14) 0.0171(12) 0.0183(13) -0.0066(11) 0.0029(11) -0.0045(10)
Cl1 0.0332(5) 0.0209(5) 0.0274(4) -0.0124(4) 0.0000(3) -0.0062(3)
Cl2 0.0323(5) 0.0392(5) 0.0193(4) -0.0190(4) 0.0015(3) -0.0107(3)
C2 0.025(3) 0.022(2) 0.028(3) -0.011(2) 0.000(2) -0.008(2)
C3 0.016(2) 0.0264(15) 0.027(2) -0.0073(12) 0.0032(12) -0.0161(12)
C4 0.016(2) 0.031(2) 0.048(2) -0.0043(14) 0.0030(14) -0.017(2)
C5 0.018(2) 0.032(2) 0.0222(14) -0.0147(13) 0.0077(12) -0.0160(12)
C6 0.023(2) 0.050(2) 0.034(2) -0.022(2) 0.0099(15) -0.013(2)
C7 0.0128(15) 0.0198(13) 0.0222(14) -0.0055(11) -0.0001(11) -0.0055(11)
C8 0.014(2) 0.026(2) 0.039(2) -0.0035(13) 0.0032(13) -0.0066(14)
C9 0.019(2) 0.0221(13) 0.0191(14) -0.0122(12) 0.0046(11) -0.0073(11)
C10 0.024(2) 0.033(2) 0.031(2) -0.0178(14) 0.0126(13) -0.0108(13)
C11 0.025(2) 0.027(2) 0.0196(13) -0.0120(13) -0.0003(11) -0.0070(11)
C12 0.038(2) 0.0251(14) 0.040(2) -0.0165(13) 0.0068(13) -0.0133(12)
C13 0.033(2) 0.044(2) 0.0276(14) -0.0224(14) 0.0047(12) -0.0172(12)
C14 0.026(2) 0.039(2) 0.0217(14) -0.0165(13) 0.0043(11) -0.0067(12)
C15 0.023(2) 0.0254(14) 0.0185(13) -0.0140(12) 0.0040(11) -0.0054(11)
O1 0.0238(13) 0.0178(10) 0.0260(11) -0.0039(9) -0.0015(9) -0.0001(8)
O2 0.0281(13) 0.0275(11) 0.0223(11) -0.0136(10) 0.0065(9) -0.0017(8)
O3 0.0255(13) 0.0186(10) 0.0225(11) -0.0066(9) 0.0000(9) 0.0034(8)
O4 0.0301(13) 0.0170(9) 0.0223(10) -0.0109(9) 0.0018(9) 0.0030(8)
N1 0.0159(13) 0.0212(12) 0.0194(12) -0.0065(10) -0.0016(9) -0.0054(9)
N2 0.0204(13) 0.0233(12) 0.0145(11) -0.0129(10) 0.0033(9) -0.0052(9)
N3 0.0171(12) 0.0143(10) 0.0150(11) -0.0049(9) 0.0009(9) -0.0031(8)
N4 0.0189(13) 0.0161(11) 0.0172(11) -0.0080(10) 0.0035(9) -0.0041(9)
N5 0.0156(13) 0.0212(12) 0.0198(12) -0.0087(10) 0.0041(10) -0.0069(9)
Cl3 0.0646(8) 0.0428(5) 0.1065(10) -0.0169(5) -0.0163(7) -0.0183(6)
Cl4 0.0449(7) 0.1048(10) 0.0739(8) -0.0069(7) 0.0196(6) 0.0106(7)
Cl5 0.0865(10) 0.0555(6) 0.1006(9) -0.0452(7) 0.0315(8) -0.0248(6)

loop_
_atom_site_label
_atom_site_occupancy
_atom_site_fract_x
_atom_site_fract_y
_atom_site_fract_z
_atom_site_U_iso_or_equiv
_atom_site_thermal_displace_type
_atom_site_calc_flag
_atom_site_refinement_flags
_atom_site_disorder_group
_atom_site_type_symbol
Co 1 0.33595(4) 0.69406(4) 0.49950(3) 0.01353(8) Uani d . . Co
C1 1 0.2917(4) 0.5815(3) 0.3414(3) 0.0157(6) Uani d DU . C
Cl1 0.864(2) 0.3393(2) 0.36885(15) 0.38221(11) 0.0268(2) Uani d PDU 1 Cl
Cl2 0.864(2) 0.18816(13) 0.57030(12) 0.05584(9) 0.0285(2) Uani d PDU 1 Cl
C2 0.864(2) 0.2306(8) 0.6582(8) 0.2023(7) 0.0244(11) Uani d PDU 1 C
H2 0.864(2) 0.2078(8) 0.7736(8) 0.1810(7) 0.029 Uiso calc PR 1 H
Cl1' 0.136(2) 0.2069(15) 0.6933(12) 0.1712(10) 0.030(2) Uiso d PDU 2 Cl
Cl2' 0.136(2) 0.2792(10) 0.3093(8) 0.2448(8) 0.038(2) Uiso d PDU 2 Cl
C2' 0.136(2) 0.323(5) 0.424(3) 0.373(3) 0.029(9) Uiso d PDU 2 C
H2' 0.136(2) 0.3724(50) 0.3672(27) 0.4707(29) 0.035 Uiso calc PR 2 H
C3 1 0.7068(4) 0.5019(4) 0.4844(3) 0.0225(6) Uani d U . C
C4 1 0.8985(5) 0.3635(5) 0.5154(5) 0.0332(8) Uani d U . C
H4A 1 0.9796(8) 0.4118(6) 0.5416(27) 0.040 Uiso calc R . H
H4B 1 0.9405(13) 0.3077(20) 0.4254(9) 0.040 Uiso calc R . H
H4C 1 0.9011(8) 0.2800(16) 0.5995(18) 0.040 Uiso calc R . H
C5 1 0.6547(4) 0.6529(4) 0.3730(3) 0.0216(6) Uani d U . C
C6 1 0.7911(5) 0.6800(5) 0.2722(4) 0.0333(8) Uani d U . C
H6A 1 0.8185(25) 0.6080(23) 0.1923(16) 0.040 Uiso calc R . H
H6B 1 0.9044(13) 0.6499(28) 0.3319(7) 0.040 Uiso calc R . H
H6C 1 0.7389(13) 0.7995(8) 0.2270(21) 0.040 Uiso calc R . H
C7 1 -0.0335(4) 0.8849(4) 0.5123(3) 0.0187(6) Uani d U . C
C8 1 -0.2258(5) 1.0222(4) 0.4804(4) 0.0285(7) Uani d U . C
H8A 1 -0.2664(12) 1.0826(19) 0.5680(10) 0.034 Uiso calc R . H
H8B 1 -0.3070(7) 0.9720(5) 0.4598(25) 0.034 Uiso calc R . H
H8C 1 -0.2300(7) 1.1021(16) 0.3925(16) 0.034 Uiso calc R . H
C9 1 0.0131(4) 0.7332(4) 0.6234(3) 0.0185(6) Uani d U . C
C10 1 -0.1218(5) 0.7060(4) 0.7201(4) 0.0268(7) Uani d U . C
H10A 1 -0.1995(19) 0.6757(26) 0.6599(6) 0.032 Uiso calc R . H
H10B 1 -0.1985(20) 0.8106(9) 0.7617(19) 0.032 Uiso calc R . H
H10C 1 -0.0567(5) 0.6138(18) 0.8026(14) 0.032 Uiso calc R . H
C11 1 0.3466(5) 0.9785(4) 0.6345(3) 0.0233(6) Uani d U . C
H11 1 0.3082(5) 1.0374(4) 0.5351(3) 0.028 Uiso calc R . H
C12 1 0.3695(5) 1.0634(4) 0.7454(4) 0.0328(7) Uani d U . C
H12 1 0.3467(5) 1.1787(4) 0.7223(4) 0.039 Uiso calc R . H
C13 1 0.4261(5) 0.9781(4) 0.8904(3) 0.0321(6) Uani d U . C
H13 1 0.4423(5) 1.0344(4) 0.9680(3) 0.038 Uiso calc R . H
C14 1 0.4584(5) 0.8120(4) 0.9211(4) 0.0279(7) Uani d U . C
H14 1 0.4967(5) 0.7521(4) 1.0202(4) 0.034 Uiso calc R . H
C15 1 0.4344(5) 0.7315(4) 0.8051(3) 0.0210(6) Uani d U . C
H15 1 0.4590(5) 0.6157(4) 0.8266(3) 0.025 Uiso calc R . H
O1 1 0.5856(3) 0.3766(3) 0.6637(2) 0.0249(5) Uani d U . O
H01 1 0.4376(58) 0.4188(46) 0.6944(40) 0.030 Uiso d . . H
O2 1 0.4175(4) 0.9062(3) 0.2729(3) 0.0257(5) Uani d U . O
O3 1 0.0889(3) 1.0142(3) 0.3376(2) 0.0240(5) Uani d U . O
H03 1 0.3267(61) 0.9482(49) 0.2926(43) 0.029 Uiso d . . H
O4 1 0.2572(3) 0.4801(3) 0.7231(2) 0.0235(5) Uani d U . O
N1 1 0.5662(4) 0.5030(3) 0.5548(3) 0.0192(5) Uani d U . N
N2 1 0.4838(4) 0.7595(3) 0.3689(3) 0.0180(5) Uani d U . N
N3 1 0.1066(3) 0.8851(3) 0.4431(3) 0.0162(5) Uani d U . N
N4 1 0.1883(4) 0.6262(3) 0.6273(3) 0.0172(5) Uani d U . N
N5 1 0.3771(4) 0.8136(3) 0.6628(3) 0.0183(5) Uani d U . N
Cl3 1 0.9307(2) 0.02359(14) -0.0822(2) 0.0732(4) Uani d DU . Cl
Cl4 1 0.6449(2) 0.2803(2) 0.0662(2) 0.0870(5) Uani d D . Cl
Cl5 1 0.9845(2) 0.2992(2) 0.0055(2) 0.0747(4) Uani d DU . Cl
C99 0.50 0.8757(10) 0.1678(9) 0.0347(8) 0.0371(10) Uiso d PDU 3 C
H99 0.50 0.9306(10) 0.0981(9) 0.1346(8) 0.044 Uiso calc PR 3 H
C99' 0.50 0.8311(10) 0.2351(9) -0.0448(9) 0.0371(10) Uiso d PDU 4 C
H99' 0.50 0.7765(10) 0.3046(9) -0.1448(9) 0.044 Uiso calc PR 4 H

loop_
_atom_type_symbol
_atom_type_description
_atom_type_scat_dispersion_real
_atom_type_scat_dispersion_imag
_atom_type_scat_source
C C 0.0033 0.0016 'International Tables Vol C Tables 4.2.6.8 and 6.1.1.4'
H H 0.0000 0.0000 'International Tables Vol C Tables 4.2.6.8 and 6.1.1.4'
N N 0.0061 0.0033 'International Tables Vol C Tables 4.2.6.8 and 6.1.1.4'
Cl Cl 0.1484 0.1585 'International Tables Vol C Tables 4.2.6.8 and 6.1.1.4'
Co Co 0.3494 0.9721 'International Tables Vol C Tables 4.2.6.8 and 6.1.1.4'
O O 0.0106 0.0060 'International Tables Vol C Tables 4.2.6.8 and 6.1.1.4'

loop_
_geom_angle_atom_site_label_1
_geom_angle_atom_site_label_2
_geom_angle_atom_site_label_3
_geom_angle
_geom_angle_publ_flag
N4 Co N3 81.70(11) y
N4 Co N2 178.93(12) y
N3 Co N2 98.47(11) y
N4 Co N1 98.61(11) y
N3 Co N1 179.65(13) y
N2 Co N1 81.21(11) y
N4 Co C1 89.63(11) y
N3 Co C1 89.55(11) y
N2 Co C1 89.32(11) y
N1 Co C1 90.29(11) y
N4 Co N5 90.00(10) y
N3 Co N5 89.49(10) y
N2 Co N5 91.06(10) y
N1 Co N5 90.66(10) y
C1 Co N5 179.01(14) y
C2' C1 Cl1' 121.6(11) ?
C2 C1 Cl1 117.6(3) y
C2' C1 Co 119.3(11) ?
C2 C1 Co 123.3(3) y
Cl1' C1 Co 119.1(4) ?
Cl1 C1 Co 119.2(2) y
C1 C2 Cl2 126.7(4) y
C1 C2' Cl2' 124.5(16) ?
N1 C3 C5 111.8(3) y
N1 C3 C4 124.0(3) y
C5 C3 C4 124.2(3) y
N2 C5 C3 114.1(3) y
N2 C5 C6 123.5(3) y
C3 C5 C6 122.4(3) y
N3 C7 C9 113.5(3) y
N3 C7 C8 123.9(3) y
C9 C7 C8 122.5(3) y
N4 C9 C7 111.9(3) y
N4 C9 C10 124.4(3) y
C7 C9 C10 123.7(3) y
N5 C11 C12 122.4(3) y
C11 C12 C13 119.1(3) y
C14 C13 C12 119.5(3) y
C13 C14 C15 119.3(3) y
N5 C15 C14 122.1(3) y
C3 N1 O1 121.1(3) y
C3 N1 Co 116.7(2) y
O1 N1 Co 122.2(2) y
C5 N2 O2 120.3(3) y
C5 N2 Co 116.1(2) y
O2 N2 Co 123.5(2) y
C7 N3 O3 121.5(3) y
C7 N3 Co 116.2(2) y
O3 N3 Co 122.3(2) y
C9 N4 O4 120.6(2) y
C9 N4 Co 116.6(2) y
O4 N4 Co 122.8(2) y
C15 N5 C11 117.7(3) y
C15 N5 Co 120.7(2) y
C11 N5 Co 121.6(2) y
Cl3 C99 Cl4 117.0(4) ?
Cl3 C99 Cl5 114.8(4) ?
Cl4 C99 Cl5 112.2(4) ?
Cl5 C99' Cl4 116.3(4) ?
Cl5 C99' Cl3 113.7(4) ?
Cl4 C99' Cl3 112.2(4) ?

loop_
_geom_bond_atom_site_label_1
_geom_bond_atom_site_label_2
_geom_bond_distance
_geom_bond_publ_flag
Co N4 1.891(2) y
Co N3 1.894(2) y
Co N2 1.895(2) y
Co N1 1.897(3) y
Co C1 1.958(3) y
Co N5 2.028(2) y
C1 C2' 1.29(2) ?
C1 C2 1.324(7) y
C1 Cl1' 1.673(9) ?
C1 Cl1 1.740(3) y
Cl2 C2 1.723(5) y
Cl2' C2' 1.77(2) ?
C3 N1 1.301(4) y
C3 C5 1.459(5) y
C3 C4 1.493(5) y
C5 N2 1.285(4) y
C5 C6 1.509(4) y
C7 N3 1.296(4) y
C7 C9 1.468(4) y
C7 C8 1.494(4) y
C9 N4 1.312(4) y
C9 C10 1.479(4) y
C11 N5 1.362(4) y
C11 C12 1.384(4) y
C12 C13 1.385(5) y
C13 C14 1.369(5) y
C14 C15 1.397(4) y
C15 N5 1.356(4) y
O1 N1 1.341(3) y
O2 N2 1.349(3) y
O3 N3 1.343(3) y
O4 N4 1.343(3) y
Cl3 C99 1.664(6) ?
Cl3 C99' 1.761(6) ?
Cl4 C99' 1.729(7) ?
Cl4 C99 1.732(7) ?
Cl5 C99' 1.675(7) ?
Cl5 C99 1.751(7) ?
